data_8107168
loop_
_publ_author_name
'Hong, Dong-Feng'
'Li, Meng-Fei'
'Chu, Tian-Tian'

_publ_section_title
;
 The crystal structure of
 diaqua-bis(pyrazolo[1,5-a]pyrimidine-3-carboxylato-\k2 N,O)manganese(II),
 C14H12N6O6Mn
;
_journal_issue 4
_journal_name_full 'Zeitschrift f\"ur Kristallographie - New Crystal Structures'
_journal_page_first 613
_journal_page_last 614
_journal_paper_doi 10.1515/ncrs-2022-0143
_journal_volume 237
_journal_year 2022
_chemical_formula_moiety 'C14 H12 Mn N6 O6'
_chemical_formula_sum 'C14 H12 Mn N6 O6'
_chemical_formula_weight 415.24
_space_group_crystal_system monoclinic
_space_group_IT_number 14
_space_group_name_Hall '-P 2yn'
_space_group_name_H-M_alt 'P 1 21/n 1'
_atom_sites_solution_hydrogens mixed
_atom_sites_solution_primary dual
_cell_angle_alpha 90
_cell_angle_beta 112.359(5)
_cell_angle_gamma 90
_cell_formula_units_Z 2
_cell_length_a 7.0839(3)
_cell_length_b 13.1211(4)
_cell_length_c 8.9854(3)
_cell_measurement_reflns_used 5490
_cell_measurement_temperature 293(2)
_cell_measurement_theta_max 29.0780
_cell_measurement_theta_min 3.9300
_cell_volume 772.39(6)
_computing_cell_refinement 'CrysAlisPro 1.171.41.121a (Rigaku OD, 2021)'
_computing_data_collection 'CrysAlisPro 1.171.41.121a (Rigaku OD, 2021)'
_computing_data_reduction 'CrysAlisPro 1.171.41.121a (Rigaku OD, 2021)'
_computing_molecular_graphics 'Olex2 (Dolomanov et al., 2009)'
_computing_publication_material 'Olex2 (Dolomanov et al., 2009)'
_computing_structure_refinement 'ShelXL (Sheldrick, 2015)'
_computing_structure_solution 'ShelXT (Sheldrick, 2015)'
_diffrn_ambient_temperature 293(2)
_diffrn_detector 'CCD plate'
_diffrn_detector_area_resol_mean 8.0584
_diffrn_detector_type EosS2
_diffrn_measured_fraction_theta_full 0.998
_diffrn_measured_fraction_theta_max 0.998
_diffrn_measurement_details
;
List of Runs (angles in degrees, time in seconds):

  # Type    Start    End  Width  t~exp~   \w     \q     \k     \f   Frames
--------------------------------------------------------------------------
  1  \w     -1.00  84.00   1.00   10.00    --   17.09  38.00-180.00   85
  2  \w    -15.00  56.00   1.00   10.00    --   17.09 -99.00   0.00   71
  3  \w    -48.00  34.00   1.00   10.00    --   17.09 -57.00-120.00   82
  4  \w    -36.00  32.00   1.00   10.00    --   17.09 -38.00  60.00   68
  5  \w     -7.00  42.00   1.00   10.00    --   17.09  77.00 -30.00   49
  6  \w     10.00  81.00   1.00   10.00    --   17.09  57.00-120.00   71
  7  \w    -10.00  41.00   1.00   10.00    --   17.09  77.00 120.00   51
  8  \w    -15.00  11.00   1.00   10.00    --   17.09 -99.00  60.00   26
  9  \w     25.00  56.00   1.00   10.00    --   17.09 -99.00  60.00   31
 10  \w     -7.00  43.00   1.00   10.00    --   17.09  19.00  60.00   50
;
_diffrn_measurement_device 'four-circle diffractometer'
_diffrn_measurement_device_type 'SuperNova, Single source at offset/far, EosS2'
_diffrn_measurement_method '\w scans'
_diffrn_orient_matrix_type 'CrysAlisPro convention (1999,Acta A55,543-557)'
_diffrn_orient_matrix_UB_11 0.0868383000
_diffrn_orient_matrix_UB_12 0.0169000000
_diffrn_orient_matrix_UB_13 -0.0141952000
_diffrn_orient_matrix_UB_21 0.0541355000
_diffrn_orient_matrix_UB_22 -0.0442013000
_diffrn_orient_matrix_UB_23 0.0387346000
_diffrn_orient_matrix_UB_31 -0.0355057000
_diffrn_orient_matrix_UB_32 -0.0261151000
_diffrn_orient_matrix_UB_33 -0.0747002000
_diffrn_radiation_monochromator mirror
_diffrn_radiation_probe x-ray
_diffrn_radiation_type MoK\a
_diffrn_radiation_wavelength 0.71073
_diffrn_reflns_av_R_equivalents 0.0236
_diffrn_reflns_av_unetI/netI 0.0153
_diffrn_reflns_Laue_measured_fraction_full 0.998
_diffrn_reflns_Laue_measured_fraction_max 0.998
_diffrn_reflns_limit_h_max 8
_diffrn_reflns_limit_h_min -8
_diffrn_reflns_limit_k_max 15
_diffrn_reflns_limit_k_min -15
_diffrn_reflns_limit_l_max 10
_diffrn_reflns_limit_l_min -10
_diffrn_reflns_number 8374
_diffrn_reflns_point_group_measured_fraction_full 0.998
_diffrn_reflns_point_group_measured_fraction_max 0.998
_diffrn_reflns_theta_full 24.982
_diffrn_reflns_theta_max 24.982
_diffrn_reflns_theta_min 3.476
_diffrn_source 'micro-focus sealed X-ray tube'
_diffrn_source_type 'SuperNova (Mo) X-ray Source'
_exptl_absorpt_coefficient_mu 0.907
_exptl_absorpt_correction_T_max 1.00000
_exptl_absorpt_correction_T_min 0.90634
_exptl_absorpt_correction_type multi-scan
_exptl_absorpt_process_details
;
CrysAlisPro 1.171.41.121a (Rigaku Oxford Diffraction, 2021)
Empirical absorption correction using spherical harmonics,
implemented in SCALE3 ABSPACK scaling algorithm.
;
_exptl_crystal_colour yellow
_exptl_crystal_colour_primary yellow
_exptl_crystal_density_diffrn 1.785
_exptl_crystal_description block
_exptl_crystal_F_000 422
_exptl_crystal_size_max 0.35
_exptl_crystal_size_mid 0.33
_exptl_crystal_size_min 0.31
_refine_diff_density_max 0.244
_refine_diff_density_min -0.252
_refine_diff_density_rms 0.047
_refine_ls_extinction_coef .
_refine_ls_extinction_method none
_refine_ls_goodness_of_fit_ref 1.122
_refine_ls_hydrogen_treatment constr
_refine_ls_matrix_type full
_refine_ls_number_parameters 125
_refine_ls_number_reflns 1352
_refine_ls_number_restraints 0
_refine_ls_restrained_S_all 1.122
_refine_ls_R_factor_all 0.0296
_refine_ls_R_factor_gt 0.0274
_refine_ls_shift/su_max 0.000
_refine_ls_shift/su_mean 0.000
_refine_ls_structure_factor_coef Fsqd
_refine_ls_weighting_details 'w=1/[\s^2^(Fo^2^)+(0.0311P)^2^+0.5130P] where P=(Fo^2^+2Fc^2^)/3'
_refine_ls_weighting_scheme calc
_refine_ls_wR_factor_gt 0.0711
_refine_ls_wR_factor_ref 0.0725
_reflns_Friedel_coverage 0.000
_reflns_Friedel_fraction_full .
_reflns_Friedel_fraction_max .
_reflns_number_gt 1269
_reflns_number_total 1352
_reflns_threshold_expression 'I > 2\s(I)'
_cod_data_source_file suppl_j_ncrs-2022-0143_suppl.cif
_cod_data_source_block mnn_auto
_cod_original_cell_volume 772.39(5)
_cod_database_code 8107168
_shelx_space_group_comment
;
The symmetry employed for this shelxl refinement is uniquely defined
by the following loop, which should always be used as a source of
symmetry information in preference to the above space-group names.
They are only intended as comments.
;
_shelx_estimated_absorpt_t_max 0.766
_shelx_estimated_absorpt_t_min 0.742
_reflns_odcompleteness_completeness 99.64
_reflns_odcompleteness_iscentric 1
_reflns_odcompleteness_theta 26.32
_olex2_refinement_description
;
1. Fixed Uiso
 At 1.2 times of:
  All C(H) groups
 At 1.5 times of:
  All O(H,H) groups
2.a Rotating group:
 O3(H3A,H3B)
2.b Aromatic/amide H refined with riding coordinates:
 C3(H3), C5(H5), C6(H6), C7(H7)
;
_olex2_submission_special_instructions 'No special instructions were received'
_oxdiff_exptl_absorpt_empirical_details
;
Empirical correction (ABSPACK) includes:
- Absorption correction using spherical harmonics
- Frame scaling
;
_oxdiff_exptl_absorpt_empirical_full_max 1.226
_oxdiff_exptl_absorpt_empirical_full_min 0.803

loop_
_space_group_symop_operation_xyz
'x, y, z'
'-x+1/2, y+1/2, -z+1/2'
'-x, -y, -z'
'x-1/2, -y-1/2, z-1/2'

loop_
_atom_site_label
_atom_site_type_symbol
_atom_site_fract_x
_atom_site_fract_y
_atom_site_fract_z
_atom_site_U_iso_or_equiv
_atom_site_adp_type
_atom_site_occupancy
_atom_site_site_symmetry_order
_atom_site_calc_flag
_atom_site_refinement_flags_posn
_atom_site_refinement_flags_adp
_atom_site_refinement_flags_occupancy
_atom_site_disorder_assembly
_atom_site_disorder_group
Mn1 Mn 0.5000 0.5000 0.5000 0.02565(16) Uani 1 2 d S T P . .
O1 O 0.4616(2) 0.37980(10) 0.33418(16) 0.0325(4) Uani 1 1 d . . . . .
O2 O 0.4203(2) 0.22690(10) 0.22270(16) 0.0335(4) Uani 1 1 d . . . . .
O3 O 0.8271(2) 0.46083(11) 0.61995(17) 0.0369(4) Uani 1 1 d . . . . .
H3A H 0.8394 0.4055 0.6730 0.055 Uiso 1 1 d GR . . . .
H3B H 0.8869 0.5055 0.6915 0.055 Uiso 1 1 d GR . . . .
N1 N 0.4213(3) 0.38816(12) 0.65940(19) 0.0267(4) Uani 1 1 d . . . . .
N2 N 0.4138(3) 0.11797(13) 0.6647(2) 0.0345(4) Uani 1 1 d . . . . .
N3 N 0.4122(3) 0.21312(12) 0.72489(19) 0.0261(4) Uani 1 1 d . . . . .
C1 C 0.4350(3) 0.28452(14) 0.3363(2) 0.0232(4) Uani 1 1 d . . . . .
C2 C 0.4239(3) 0.23920(14) 0.4841(2) 0.0237(4) Uani 1 1 d . . . . .
C3 C 0.4202(3) 0.13603(15) 0.5207(2) 0.0314(5) Uani 1 1 d . . . . .
H3 H 0.4221 0.0843 0.4506 0.038 Uiso 1 1 calc R . . . .
C4 C 0.4193(3) 0.28832(14) 0.6196(2) 0.0224(4) Uani 1 1 d . . . . .
C5 C 0.4053(3) 0.23527(16) 0.8703(2) 0.0313(5) Uani 1 1 d . . . . .
H5 H 0.4020 0.1839 0.9406 0.038 Uiso 1 1 calc R . . . .
C6 C 0.4034(3) 0.33438(17) 0.9093(2) 0.0337(5) Uani 1 1 d . . . . .
H6 H 0.3966 0.3530 1.0070 0.040 Uiso 1 1 calc R . . . .
C7 C 0.4119(3) 0.40920(17) 0.8001(2) 0.0334(5) Uani 1 1 d . . . . .
H7 H 0.4108 0.4773 0.8286 0.040 Uiso 1 1 calc R . . . .

loop_
_atom_site_aniso_label
_atom_site_aniso_U_11
_atom_site_aniso_U_22
_atom_site_aniso_U_33
_atom_site_aniso_U_23
_atom_site_aniso_U_13
_atom_site_aniso_U_12
Mn1 0.0403(3) 0.0145(2) 0.0233(2) 0.00061(15) 0.01331(19) -0.00183(17)
O1 0.0557(10) 0.0177(7) 0.0280(7) -0.0012(5) 0.0202(7) -0.0053(6)
O2 0.0541(10) 0.0217(7) 0.0259(7) -0.0046(6) 0.0166(7) -0.0049(6)
O3 0.0455(9) 0.0214(7) 0.0361(8) 0.0025(6) 0.0069(7) 0.0009(7)
N1 0.0358(10) 0.0216(8) 0.0248(8) 0.0012(7) 0.0138(7) 0.0002(7)
N2 0.0478(11) 0.0217(9) 0.0339(10) 0.0063(7) 0.0153(9) -0.0005(8)
N3 0.0305(9) 0.0217(8) 0.0266(8) 0.0064(7) 0.0115(7) -0.0006(7)
C1 0.0253(10) 0.0199(9) 0.0230(9) 0.0000(7) 0.0078(8) -0.0006(8)
C2 0.0255(10) 0.0195(9) 0.0252(10) 0.0017(7) 0.0086(8) -0.0005(8)
C3 0.0417(12) 0.0207(10) 0.0311(11) 0.0005(8) 0.0131(9) 0.0005(9)
C4 0.0230(10) 0.0206(9) 0.0238(9) 0.0056(7) 0.0089(8) -0.0008(8)
C5 0.0327(11) 0.0375(12) 0.0252(10) 0.0094(9) 0.0129(9) -0.0025(9)
C6 0.0371(12) 0.0418(12) 0.0263(10) 0.0009(9) 0.0169(9) -0.0025(10)
C7 0.0442(13) 0.0286(11) 0.0309(11) -0.0018(9) 0.0183(10) 0.0005(9)

loop_
_atom_type_symbol
_atom_type_description
_atom_type_scat_dispersion_real
_atom_type_scat_dispersion_imag
_atom_type_scat_source
C C 0.0033 0.0016 'International Tables Vol C Tables 4.2.6.8 and 6.1.1.4'
H H 0.0000 0.0000 'International Tables Vol C Tables 4.2.6.8 and 6.1.1.4'
Mn Mn 0.3368 0.7283 'International Tables Vol C Tables 4.2.6.8 and 6.1.1.4'
N N 0.0061 0.0033 'International Tables Vol C Tables 4.2.6.8 and 6.1.1.4'
O O 0.0106 0.0060 'International Tables Vol C Tables 4.2.6.8 and 6.1.1.4'

loop_
_geom_angle_atom_site_label_1
_geom_angle_atom_site_label_2
_geom_angle_atom_site_label_3
_geom_angle
_geom_angle_site_symmetry_1
_geom_angle_site_symmetry_3
O1 Mn1 O1 180.00(9) 3_666 .
O1 Mn1 O3 90.01(6) 3_666 3_666
O1 Mn1 O3 89.98(6) . 3_666
O1 Mn1 O3 89.99(6) 3_666 .
O1 Mn1 O3 90.02(6) . .
O1 Mn1 N1 91.97(5) 3_666 .
O1 Mn1 N1 91.97(5) . 3_666
O1 Mn1 N1 88.03(5) . .
O1 Mn1 N1 88.03(5) 3_666 3_666
O3 Mn1 O3 180.0 3_666 .
O3 Mn1 N1 90.32(6) 3_666 3_666
O3 Mn1 N1 89.68(6) . 3_666
O3 Mn1 N1 89.68(6) 3_666 .
O3 Mn1 N1 90.32(6) . .
N1 Mn1 N1 180.0 . 3_666
C1 O1 Mn1 134.93(12) . .
Mn1 O3 H3A 109.6 . .
Mn1 O3 H3B 109.6 . .
H3A O3 H3B 104.3 . .
C4 N1 Mn1 116.07(12) . .
C7 N1 Mn1 125.78(14) . .
C7 N1 C4 117.08(17) . .
C3 N2 N3 103.35(16) . .
N2 N3 C4 112.00(15) . .
C5 N3 N2 125.95(16) . .
C5 N3 C4 122.04(17) . .
O1 C1 C2 117.89(16) . .
O2 C1 O1 123.75(17) . .
O2 C1 C2 118.36(17) . .
C3 C2 C1 127.68(18) . .
C4 C2 C1 128.70(17) . .
C4 C2 C3 103.60(17) . .
N2 C3 C2 114.31(18) . .
N2 C3 H3 122.8 . .
C2 C3 H3 122.8 . .
N1 C4 N3 120.56(17) . .
N1 C4 C2 132.70(17) . .
N3 C4 C2 106.73(16) . .
N3 C5 H5 121.2 . .
C6 C5 N3 117.64(18) . .
C6 C5 H5 121.2 . .
C5 C6 H6 120.5 . .
C5 C6 C7 119.06(19) . .
C7 C6 H6 120.5 . .
N1 C7 C6 123.6(2) . .
N1 C7 H7 118.2 . .
C6 C7 H7 118.2 . .

loop_
_geom_bond_atom_site_label_1
_geom_bond_atom_site_label_2
_geom_bond_distance
_geom_bond_site_symmetry_2
Mn1 O1 2.1150(13) 3_666
Mn1 O1 2.1150(13) .
Mn1 O3 2.2121(15) 3_666
Mn1 O3 2.2121(15) .
Mn1 N1 2.2635(16) .
Mn1 N1 2.2635(16) 3_666
O1 C1 1.265(2) .
O2 C1 1.242(2) .
O3 H3A 0.8538 .
O3 H3B 0.8538 .
N1 C4 1.357(2) .
N1 C7 1.321(2) .
N2 N3 1.362(2) .
N2 C3 1.333(3) .
N3 C4 1.381(2) .
N3 C5 1.358(3) .
C1 C2 1.485(3) .
C2 C3 1.396(3) .
C2 C4 1.388(3) .
C3 H3 0.9300 .
C5 H5 0.9300 .
C5 C6 1.348(3) .
C6 H6 0.9300 .
C6 C7 1.405(3) .
C7 H7 0.9300 .

loop_
_geom_torsion_atom_site_label_1
_geom_torsion_atom_site_label_2
_geom_torsion_atom_site_label_3
_geom_torsion_atom_site_label_4
_geom_torsion
_geom_torsion_site_symmetry_1
_geom_torsion_site_symmetry_2
_geom_torsion_site_symmetry_3
_geom_torsion_site_symmetry_4
Mn1 O1 C1 O2 -178.29(14) . . . .
Mn1 O1 C1 C2 0.8(3) . . . .
Mn1 N1 C4 N3 167.50(13) . . . .
Mn1 N1 C4 C2 -12.2(3) . . . .
Mn1 N1 C7 C6 -166.61(16) . . . .
O1 C1 C2 C3 -171.6(2) . . . .
O1 C1 C2 C4 6.8(3) . . . .
O2 C1 C2 C3 7.5(3) . . . .
O2 C1 C2 C4 -174.08(19) . . . .
N2 N3 C4 N1 -179.24(18) . . . .
N2 N3 C4 C2 0.5(2) . . . .
N2 N3 C5 C6 -179.57(19) . . . .
N3 N2 C3 C2 0.3(3) . . . .
N3 C5 C6 C7 -1.0(3) . . . .
C1 C2 C3 N2 178.72(19) . . . .
C1 C2 C4 N1 0.7(4) . . . .
C1 C2 C4 N3 -179.01(18) . . . .
C3 N2 N3 C4 -0.5(2) . . . .
C3 N2 N3 C5 179.7(2) . . . .
C3 C2 C4 N1 179.4(2) . . . .
C3 C2 C4 N3 -0.3(2) . . . .
C4 N1 C7 C6 1.1(3) . . . .
C4 N3 C5 C6 0.7(3) . . . .
C4 C2 C3 N2 0.0(3) . . . .
C5 N3 C4 N1 0.5(3) . . . .
C5 N3 C4 C2 -179.66(18) . . . .
C5 C6 C7 N1 0.1(3) . . . .
C7 N1 C4 N3 -1.4(3) . . . .
C7 N1 C4 C2 178.9(2) . . . .
